data_4315811
loop_
_publ_author_name
'Corinna R. Hess'
'Thomas Weyherm\"uller'
'Eckhard Bill'
'Karl Wieghardt'

_publ_section_title
;
 Influence of the Redox Active Ligand on the Reactivity and Electronic
 Structure of a Series of Fe(TIM) Complexes
;
_journal_name_full 'Inorganic Chemistry'
_journal_page_first 5686
_journal_page_last 5700
_journal_paper_doi 10.1021/ic100586h
_journal_volume 49
_journal_year 2010
_chemical_formula_moiety 'C32 H39 Fe N4 O3 P, 0.5(C6 H14)'
_chemical_formula_sum 'C35 H46 Fe N4 O3 P'
_chemical_formula_weight 657.58
_chemical_name_systematic
; 
 ? 
;
_space_group_IT_number 2
_symmetry_cell_setting triclinic
_symmetry_space_group_name_Hall '-P 1'
_symmetry_space_group_name_H-M 'P -1'
_atom_sites_solution_hydrogens geom
_atom_sites_solution_primary direct
_atom_sites_solution_secondary difmap
_audit_creation_method SHELXL-97
_cell_angle_alpha 89.791(4)
_cell_angle_beta 89.028(4)
_cell_angle_gamma 78.168(4)
_cell_formula_units_Z 2
_cell_length_a 8.795(2)
_cell_length_b 9.128(2)
_cell_length_c 20.810(4)
_cell_measurement_reflns_used 9835
_cell_measurement_temperature 100(2)
_cell_measurement_theta_max 30.96
_cell_measurement_theta_min 3.74
_cell_volume 1634.9(6)
_computing_cell_refinement 'Bruker SAINT 7.34A, Bruker AXS'
_computing_data_collection 'Bruker SAINT 7.34A, Bruker AXS'
_computing_data_reduction 'Bruker SAINT 7.34A, Bruker AXS'
_computing_structure_refinement 'SHELXL-97 (Sheldrick, 1997)'
_computing_structure_solution 'SHELXS-97 (Sheldrick, 1990)'
_diffrn_ambient_temperature 100(2)
_diffrn_measured_fraction_theta_full 0.991
_diffrn_measured_fraction_theta_max 0.991
_diffrn_measurement_device_type 'Bruker APEX2'
_diffrn_measurement_method 'Frames at 0.5 deg. stepwise rotation in omega and phi, 10 sec./frame'
_diffrn_radiation_monochromator graphite
_diffrn_radiation_source 'rotating anode, INCOTEC Multi-Layer-Optics'
_diffrn_radiation_type MoK\a
_diffrn_radiation_wavelength 0.71073
_diffrn_reflns_av_R_equivalents 0.0394
_diffrn_reflns_av_sigmaI/netI 0.0312
_diffrn_reflns_limit_h_max 12
_diffrn_reflns_limit_h_min -12
_diffrn_reflns_limit_k_max 13
_diffrn_reflns_limit_k_min -13
_diffrn_reflns_limit_l_max 29
_diffrn_reflns_limit_l_min -30
_diffrn_reflns_number 45386
_diffrn_reflns_theta_full 30.99
_diffrn_reflns_theta_max 30.99
_diffrn_reflns_theta_min 3.01
_exptl_absorpt_coefficient_mu 0.551
_exptl_absorpt_correction_T_max 0.9851
_exptl_absorpt_correction_T_min 0.9603
_exptl_absorpt_correction_type multi-scan
_exptl_absorpt_process_details 'SADABS Vers. 2008/1, Bruker AXS (2008)'
_exptl_crystal_colour black
_exptl_crystal_density_diffrn 1.336
_exptl_crystal_density_method 'not measured'
_exptl_crystal_description 'opaque parallelepiped'
_exptl_crystal_F_000 698
_exptl_crystal_size_max 0.06
_exptl_crystal_size_mid 0.04
_exptl_crystal_size_min 0.02
_refine_diff_density_max 1.162
_refine_diff_density_min -0.535
_refine_diff_density_rms 0.071
_refine_ls_extinction_method none
_refine_ls_goodness_of_fit_ref 1.082
_refine_ls_hydrogen_treatment constr
_refine_ls_matrix_type full
_refine_ls_number_parameters 402
_refine_ls_number_reflns 10322
_refine_ls_number_restraints 0
_refine_ls_restrained_S_all 1.082
_refine_ls_R_factor_all 0.0498
_refine_ls_R_factor_gt 0.0388
_refine_ls_shift/su_max 0.001
_refine_ls_shift/su_mean 0.000
_refine_ls_structure_factor_coef Fsqd
_refine_ls_weighting_details 'calc w=1/[\s^2^(Fo^2^)+(0.0414P)^2^+1.1958P] where P=(Fo^2^+2Fc^2^)/3'
_refine_ls_weighting_scheme calc
_refine_ls_wR_factor_gt 0.0936
_refine_ls_wR_factor_ref 0.1005
_reflns_number_gt 8745
_reflns_number_total 10322
_reflns_threshold_expression >2sigma(I)
_cod_data_source_file ic100586h_si_002_4.cif
_cod_data_source_block 6
_cod_depositor_comments
;
The following automatic conversions were performed:

'_exptl_absorpt_correction_type' value 'Multi-Scan' changed to
'multi-scan' according to the built-in table from CIF Core dictionary
named 'cif_core.dic' version 2.4.1 from 2010-06-29.

Automatic conversion script
Id: cif_fix_values 1646 2011-03-28 12:23:43Z adriana 
;
_cod_original_cell_volume 1635.0(6)
_cod_database_code 4315811

loop_
_symmetry_equiv_pos_as_xyz
'x, y, z'
'-x, -y, -z'

loop_
_atom_site_label
_atom_site_type_symbol
_atom_site_fract_x
_atom_site_fract_y
_atom_site_fract_z
_atom_site_U_iso_or_equiv
_atom_site_adp_type
_atom_site_occupancy
_atom_site_symmetry_multiplicity
_atom_site_calc_flag
_atom_site_refinement_flags
_atom_site_disorder_assembly
_atom_site_disorder_group
Fe1 Fe 0.68029(2) 0.15520(2) 0.286444(9) 0.01176(5) Uani 1 1 d . . .
N1 N 0.73603(15) 0.32986(14) 0.32012(6) 0.0161(2) Uani 1 1 d . . .
C2 C 0.80178(19) 0.44022(17) 0.28332(8) 0.0221(3) Uani 1 1 d . . .
H2A H 0.8961 0.4572 0.3049 0.027 Uiso 1 1 calc R . .
H2B H 0.7255 0.5364 0.2828 0.027 Uiso 1 1 calc R . .
C3 C 0.8436(2) 0.39014(19) 0.21465(8) 0.0244(3) Uani 1 1 d . . .
H3A H 0.8895 0.4673 0.1925 0.029 Uiso 1 1 calc R . .
H3B H 0.9237 0.2965 0.2153 0.029 Uiso 1 1 calc R . .
C4 C 0.7062(2) 0.36363(19) 0.17672(8) 0.0242(3) Uani 1 1 d . . .
H4A H 0.6267 0.4576 0.1753 0.029 Uiso 1 1 calc R . .
H4B H 0.7406 0.3363 0.1320 0.029 Uiso 1 1 calc R . .
N5 N 0.63621(15) 0.24470(14) 0.20459(6) 0.0170(2) Uani 1 1 d . . .
C6 C 0.52768(18) 0.19767(19) 0.17033(7) 0.0204(3) Uani 1 1 d . . .
C7 C 0.46697(18) 0.08383(19) 0.20101(7) 0.0200(3) Uani 1 1 d . . .
N8 N 0.53079(14) 0.04547(14) 0.25829(6) 0.0164(2) Uani 1 1 d . . .
C9 C 0.47937(19) -0.07469(18) 0.29407(8) 0.0211(3) Uani 1 1 d . . .
H9A H 0.4892 -0.1635 0.2660 0.025 Uiso 1 1 calc R . .
H9B H 0.3684 -0.0416 0.3063 0.025 Uiso 1 1 calc R . .
C10 C 0.57301(19) -0.11788(17) 0.35406(8) 0.0213(3) Uani 1 1 d . . .
H10A H 0.6830 -0.1558 0.3413 0.026 Uiso 1 1 calc R . .
H10B H 0.5352 -0.2007 0.3757 0.026 Uiso 1 1 calc R . .
C11 C 0.56523(19) 0.00894(18) 0.40175(8) 0.0212(3) Uani 1 1 d . . .
H11A H 0.4558 0.0463 0.4154 0.025 Uiso 1 1 calc R . .
H11B H 0.6250 -0.0295 0.4403 0.025 Uiso 1 1 calc R . .
N12 N 0.62777(14) 0.13302(14) 0.37427(6) 0.0154(2) Uani 1 1 d . . .
C13 C 0.64970(18) 0.24147(18) 0.41430(7) 0.0186(3) Uani 1 1 d . . .
C14 C 0.71264(18) 0.35338(17) 0.38346(8) 0.0188(3) Uani 1 1 d . . .
C15 C 0.4786(2) 0.2590(2) 0.10504(8) 0.0302(4) Uani 1 1 d . . .
H15A H 0.4635 0.3684 0.1057 0.045 Uiso 1 1 calc R . .
H15B H 0.3810 0.2303 0.0937 0.045 Uiso 1 1 calc R . .
H15C H 0.5592 0.2183 0.0731 0.045 Uiso 1 1 calc R . .
C16 C 0.3439(2) 0.0119(2) 0.17238(9) 0.0304(4) Uani 1 1 d . . .
H16A H 0.3685 -0.0960 0.1808 0.046 Uiso 1 1 calc R . .
H16B H 0.3406 0.0293 0.1259 0.046 Uiso 1 1 calc R . .
H16C H 0.2426 0.0557 0.1918 0.046 Uiso 1 1 calc R . .
C17 C 0.6130(2) 0.2381(2) 0.48525(8) 0.0292(4) Uani 1 1 d . . .
H17A H 0.5052 0.2271 0.4916 0.044 Uiso 1 1 calc R . .
H17B H 0.6268 0.3315 0.5051 0.044 Uiso 1 1 calc R . .
H17C H 0.6831 0.1533 0.5051 0.044 Uiso 1 1 calc R . .
C18 C 0.7581(2) 0.48268(19) 0.41759(9) 0.0276(4) Uani 1 1 d . . .
H18A H 0.8714 0.4707 0.4162 0.041 Uiso 1 1 calc R . .
H18B H 0.7219 0.4850 0.4624 0.041 Uiso 1 1 calc R . .
H18C H 0.7106 0.5765 0.3964 0.041 Uiso 1 1 calc R . .
P20 P 0.89718(4) 0.01629(4) 0.270373(17) 0.01202(7) Uani 1 1 d . . .
O21 O 1.05850(12) 0.07117(12) 0.28797(5) 0.01594(19) Uani 1 1 d . . .
C22 C 1.08118(16) 0.13224(16) 0.34707(7) 0.0155(3) Uani 1 1 d . . .
C23 C 1.01239(17) 0.09426(16) 0.40363(7) 0.0171(3) Uani 1 1 d . . .
H23 H 0.9436 0.0265 0.4030 0.020 Uiso 1 1 calc R . .
C24 C 1.04597(19) 0.15729(17) 0.46134(8) 0.0207(3) Uani 1 1 d . . .
H24 H 0.9984 0.1332 0.5002 0.025 Uiso 1 1 calc R . .
C25 C 1.1480(2) 0.25471(18) 0.46262(8) 0.0254(3) Uani 1 1 d . . .
H25 H 1.1711 0.2962 0.5022 0.031 Uiso 1 1 calc R . .
C26 C 1.2160(2) 0.29107(19) 0.40573(9) 0.0267(3) Uani 1 1 d . . .
H26 H 1.2862 0.3574 0.4065 0.032 Uiso 1 1 calc R . .
C27 C 1.18222(19) 0.23124(18) 0.34754(8) 0.0213(3) Uani 1 1 d . . .
H27 H 1.2276 0.2577 0.3086 0.026 Uiso 1 1 calc R . .
O31 O 0.95984(12) -0.01896(12) 0.19597(5) 0.0163(2) Uani 1 1 d . . .
C32 C 0.86701(18) -0.06537(17) 0.15038(7) 0.0171(3) Uani 1 1 d . . .
C33 C 0.8777(2) -0.01166(19) 0.08823(8) 0.0253(3) Uani 1 1 d . . .
H33 H 0.9431 0.0567 0.0787 0.030 Uiso 1 1 calc R . .
C34 C 0.7907(3) -0.0598(2) 0.03996(8) 0.0346(4) Uani 1 1 d . . .
H34 H 0.7976 -0.0239 -0.0027 0.042 Uiso 1 1 calc R . .
C35 C 0.6948(3) -0.1590(2) 0.05354(9) 0.0341(4) Uani 1 1 d . . .
H35 H 0.6352 -0.1902 0.0205 0.041 Uiso 1 1 calc R . .
C36 C 0.6862(2) -0.2122(2) 0.11539(9) 0.0264(3) Uani 1 1 d . . .
H36 H 0.6206 -0.2805 0.1247 0.032 Uiso 1 1 calc R . .
C37 C 0.77258(18) -0.16708(17) 0.16436(7) 0.0187(3) Uani 1 1 d . . .
H37 H 0.7671 -0.2052 0.2067 0.022 Uiso 1 1 calc R . .
O41 O 0.93798(12) -0.15416(11) 0.30133(5) 0.01469(19) Uani 1 1 d . . .
C42 C 1.08130(16) -0.25352(15) 0.29555(7) 0.0142(2) Uani 1 1 d . . .
C43 C 1.12183(19) -0.33500(18) 0.23957(7) 0.0203(3) Uani 1 1 d . . .
H43 H 1.0562 -0.3182 0.2034 0.024 Uiso 1 1 calc R . .
C44 C 1.2600(2) -0.44183(18) 0.23700(8) 0.0232(3) Uani 1 1 d . . .
H44 H 1.2880 -0.4983 0.1988 0.028 Uiso 1 1 calc R . .
C45 C 1.35712(18) -0.46682(17) 0.28952(8) 0.0207(3) Uani 1 1 d . . .
H45 H 1.4510 -0.5400 0.2875 0.025 Uiso 1 1 calc R . .
C46 C 1.31525(18) -0.38352(17) 0.34496(8) 0.0201(3) Uani 1 1 d . . .
H46 H 1.3815 -0.3996 0.3810 0.024 Uiso 1 1 calc R . .
C47 C 1.17750(18) -0.27657(17) 0.34856(7) 0.0180(3) Uani 1 1 d . . .
H47 H 1.1496 -0.2200 0.3868 0.022 Uiso 1 1 calc R . .
C51 C 0.7426(3) 0.3324(3) -0.05500(12) 0.0471(5) Uani 1 1 d . . .
H51A H 0.7739 0.2434 -0.0281 0.071 Uiso 1 1 calc R . .
H51B H 0.7152 0.3021 -0.0977 0.071 Uiso 1 1 calc R . .
H51C H 0.6524 0.3989 -0.0352 0.071 Uiso 1 1 calc R . .
C52 C 0.8765(3) 0.4143(2) -0.06125(10) 0.0367(4) Uani 1 1 d . . .
H52A H 0.9634 0.3498 -0.0850 0.044 Uiso 1 1 calc R . .
H52B H 0.8422 0.5063 -0.0869 0.044 Uiso 1 1 calc R . .
C53 C 0.9349(3) 0.4565(2) 0.00277(9) 0.0341(4) Uani 1 1 d . . .
H53A H 0.9725 0.3639 0.0277 0.041 Uiso 1 1 calc R . .
H53B H 0.8468 0.5176 0.0272 0.041 Uiso 1 1 calc R . .

loop_
_atom_site_aniso_label
_atom_site_aniso_U_11
_atom_site_aniso_U_22
_atom_site_aniso_U_33
_atom_site_aniso_U_23
_atom_site_aniso_U_13
_atom_site_aniso_U_12
Fe1 0.01043(9) 0.01106(9) 0.01320(9) 0.00067(6) 0.00051(6) -0.00085(7)
N1 0.0139(5) 0.0115(5) 0.0221(6) 0.0008(4) -0.0015(4) -0.0007(4)
C2 0.0215(7) 0.0134(6) 0.0322(8) 0.0045(6) -0.0025(6) -0.0055(6)
C3 0.0223(8) 0.0191(7) 0.0321(8) 0.0094(6) 0.0043(6) -0.0057(6)
C4 0.0279(8) 0.0214(7) 0.0226(7) 0.0085(6) 0.0017(6) -0.0037(6)
N5 0.0158(6) 0.0167(6) 0.0169(5) 0.0018(4) 0.0015(4) 0.0006(4)
C6 0.0171(7) 0.0258(7) 0.0157(6) -0.0010(5) -0.0002(5) 0.0022(6)
C7 0.0129(6) 0.0276(8) 0.0186(6) -0.0064(6) 0.0003(5) -0.0018(6)
N8 0.0129(5) 0.0183(6) 0.0179(5) -0.0021(4) 0.0027(4) -0.0032(4)
C9 0.0174(7) 0.0197(7) 0.0277(7) -0.0016(6) 0.0038(6) -0.0080(6)
C10 0.0182(7) 0.0172(7) 0.0292(8) 0.0061(6) 0.0048(6) -0.0056(5)
C11 0.0198(7) 0.0234(7) 0.0204(7) 0.0055(6) 0.0031(5) -0.0050(6)
N12 0.0131(5) 0.0158(5) 0.0167(5) 0.0012(4) 0.0015(4) -0.0015(4)
C13 0.0148(6) 0.0229(7) 0.0161(6) -0.0027(5) -0.0006(5) 0.0011(5)
C14 0.0151(6) 0.0157(6) 0.0234(7) -0.0049(5) -0.0040(5) 0.0021(5)
C15 0.0280(9) 0.0418(10) 0.0167(7) 0.0018(7) -0.0039(6) 0.0030(8)
C16 0.0199(8) 0.0483(11) 0.0254(8) -0.0098(7) 0.0001(6) -0.0128(8)
C17 0.0287(9) 0.0412(10) 0.0168(7) -0.0055(7) 0.0023(6) -0.0055(8)
C18 0.0296(9) 0.0191(7) 0.0324(9) -0.0083(6) -0.0083(7) -0.0005(6)
P20 0.01052(15) 0.01178(15) 0.01357(15) 0.00010(11) 0.00071(12) -0.00192(12)
O21 0.0122(5) 0.0180(5) 0.0182(5) -0.0014(4) 0.0008(4) -0.0045(4)
C22 0.0125(6) 0.0126(6) 0.0211(6) -0.0003(5) -0.0030(5) -0.0011(5)
C23 0.0155(6) 0.0159(6) 0.0200(6) -0.0006(5) -0.0024(5) -0.0031(5)
C24 0.0231(7) 0.0185(7) 0.0199(7) -0.0001(5) -0.0027(6) -0.0025(6)
C25 0.0312(9) 0.0183(7) 0.0273(8) -0.0031(6) -0.0097(7) -0.0056(6)
C26 0.0300(9) 0.0197(7) 0.0340(9) 0.0019(6) -0.0101(7) -0.0124(7)
C27 0.0201(7) 0.0181(7) 0.0273(7) 0.0028(6) -0.0035(6) -0.0072(6)
O31 0.0144(5) 0.0194(5) 0.0150(4) -0.0013(4) 0.0023(4) -0.0031(4)
C32 0.0172(7) 0.0172(6) 0.0150(6) -0.0019(5) 0.0000(5) 0.0012(5)
C33 0.0334(9) 0.0230(8) 0.0173(7) 0.0017(6) 0.0033(6) -0.0014(7)
C34 0.0494(12) 0.0333(10) 0.0156(7) -0.0006(6) -0.0044(7) 0.0048(8)
C35 0.0410(11) 0.0338(10) 0.0239(8) -0.0076(7) -0.0129(7) 0.0018(8)
C36 0.0249(8) 0.0243(8) 0.0289(8) -0.0065(6) -0.0067(6) -0.0019(6)
C37 0.0182(7) 0.0180(7) 0.0184(6) -0.0021(5) -0.0011(5) -0.0002(5)
O41 0.0115(4) 0.0125(4) 0.0188(5) 0.0016(4) 0.0019(4) 0.0004(4)
C42 0.0117(6) 0.0118(6) 0.0184(6) 0.0015(5) 0.0006(5) -0.0007(5)
C43 0.0193(7) 0.0191(7) 0.0196(7) -0.0023(5) -0.0021(5) 0.0028(6)
C44 0.0225(8) 0.0208(7) 0.0225(7) -0.0024(6) 0.0015(6) 0.0045(6)
C45 0.0156(7) 0.0163(6) 0.0282(8) 0.0029(5) 0.0013(6) 0.0017(5)
C46 0.0189(7) 0.0159(6) 0.0248(7) 0.0032(5) -0.0050(6) -0.0016(5)
C47 0.0191(7) 0.0154(6) 0.0182(6) 0.0001(5) -0.0016(5) -0.0007(5)
C51 0.0577(15) 0.0412(12) 0.0437(12) 0.0071(10) -0.0064(11) -0.0129(11)
C52 0.0432(11) 0.0322(10) 0.0318(9) 0.0009(8) -0.0004(8) -0.0012(8)
C53 0.0424(11) 0.0262(9) 0.0289(9) -0.0005(7) 0.0032(8) 0.0036(8)

loop_
_atom_type_symbol
_atom_type_description
_atom_type_scat_dispersion_real
_atom_type_scat_dispersion_imag
_atom_type_scat_source
C C 0.0033 0.0016 'International Tables Vol C Tables 4.2.6.8 and 6.1.1.4'
H H 0.0000 0.0000 'International Tables Vol C Tables 4.2.6.8 and 6.1.1.4'
N N 0.0061 0.0033 'International Tables Vol C Tables 4.2.6.8 and 6.1.1.4'
Fe Fe 0.3463 0.8444 'International Tables Vol C Tables 4.2.6.8 and 6.1.1.4'
P P 0.1023 0.0942 'International Tables Vol C Tables 4.2.6.8 and 6.1.1.4'
O O 0.0106 0.0060 'International Tables Vol C Tables 4.2.6.8 and 6.1.1.4'

loop_
_geom_angle_atom_site_label_1
_geom_angle_atom_site_label_2
_geom_angle_atom_site_label_3
_geom_angle
_geom_angle_site_symmetry_1
_geom_angle_site_symmetry_3
_geom_angle_publ_flag
N5 Fe1 N12 151.09(6) . . ?
N5 Fe1 N1 92.42(6) . . ?
N12 Fe1 N1 80.75(6) . . ?
N5 Fe1 N8 80.54(6) . . ?
N12 Fe1 N8 92.43(5) . . ?
N1 Fe1 N8 152.14(6) . . ?
N5 Fe1 P20 102.13(4) . . ?
N12 Fe1 P20 106.76(4) . . ?
N1 Fe1 P20 101.79(4) . . ?
N8 Fe1 P20 106.04(4) . . ?
C14 N1 C2 117.50(13) . . ?
C14 N1 Fe1 116.45(10) . . ?
C2 N1 Fe1 126.05(10) . . ?
N1 C2 C3 112.31(13) . . ?
C4 C3 C2 113.45(14) . . ?
N5 C4 C3 112.41(13) . . ?
C6 N5 C4 117.45(13) . . ?
C6 N5 Fe1 116.65(11) . . ?
C4 N5 Fe1 125.87(11) . . ?
N5 C6 C7 113.36(13) . . ?
N5 C6 C15 122.97(16) . . ?
C7 C6 C15 123.66(15) . . ?
N8 C7 C6 112.87(14) . . ?
N8 C7 C16 123.48(15) . . ?
C6 C7 C16 123.65(15) . . ?
C7 N8 C9 117.79(13) . . ?
C7 N8 Fe1 116.51(11) . . ?
C9 N8 Fe1 125.70(10) . . ?
N8 C9 C10 112.13(12) . . ?
C9 C10 C11 114.25(13) . . ?
N12 C11 C10 111.95(12) . . ?
C13 N12 C11 117.69(13) . . ?
C13 N12 Fe1 116.50(10) . . ?
C11 N12 Fe1 125.81(10) . . ?
N12 C13 C14 113.19(13) . . ?
N12 C13 C17 122.11(15) . . ?
C14 C13 C17 124.68(14) . . ?
N1 C14 C13 113.09(13) . . ?
N1 C14 C18 122.58(15) . . ?
C13 C14 C18 124.25(15) . . ?
O31 P20 O21 90.43(5) . . ?
O31 P20 O41 100.46(6) . . ?
O21 P20 O41 99.16(6) . . ?
O31 P20 Fe1 118.99(4) . . ?
O21 P20 Fe1 121.20(4) . . ?
O41 P20 Fe1 120.64(4) . . ?
C22 O21 P20 122.60(9) . . ?
O21 C22 C23 122.76(13) . . ?
O21 C22 C27 116.29(13) . . ?
C23 C22 C27 120.91(14) . . ?
C22 C23 C24 118.92(14) . . ?
C25 C24 C23 120.78(15) . . ?
C26 C25 C24 119.54(15) . . ?
C25 C26 C27 120.59(15) . . ?
C22 C27 C26 119.26(15) . . ?
C32 O31 P20 121.12(9) . . ?
O31 C32 C33 116.84(14) . . ?
O31 C32 C37 122.44(13) . . ?
C33 C32 C37 120.64(15) . . ?
C32 C33 C34 119.00(17) . . ?
C35 C34 C33 120.82(17) . . ?
C36 C35 C34 119.51(17) . . ?
C35 C36 C37 120.91(17) . . ?
C32 C37 C36 119.11(15) . . ?
C42 O41 P20 125.09(9) . . ?
C43 C42 C47 120.69(13) . . ?
C43 C42 O41 120.53(13) . . ?
C47 C42 O41 118.63(13) . . ?
C42 C43 C44 119.26(14) . . ?
C45 C44 C43 120.87(15) . . ?
C46 C45 C44 119.08(14) . . ?
C45 C46 C47 120.93(14) . . ?
C42 C47 C46 119.17(14) . . ?
C53 C52 C51 113.51(18) . . ?
C52 C53 C53 114.1(2) . 2_765 ?

loop_
_geom_bond_atom_site_label_1
_geom_bond_atom_site_label_2
_geom_bond_distance
_geom_bond_site_symmetry_2
_geom_bond_publ_flag
Fe1 N5 1.8977(13) . ?
Fe1 N12 1.8979(13) . ?
Fe1 N1 1.9009(13) . ?
Fe1 N8 1.9095(13) . ?
Fe1 P20 2.0852(5) . ?
N1 C14 1.342(2) . ?
N1 C2 1.4676(19) . ?
C2 C3 1.518(2) . ?
C3 C4 1.516(2) . ?
C4 N5 1.467(2) . ?
N5 C6 1.341(2) . ?
C6 C7 1.408(2) . ?
C6 C15 1.504(2) . ?
C7 N8 1.341(2) . ?
C7 C16 1.508(2) . ?
N8 C9 1.466(2) . ?
C9 C10 1.513(2) . ?
C10 C11 1.518(2) . ?
C11 N12 1.4671(19) . ?
N12 C13 1.3418(19) . ?
C13 C14 1.406(2) . ?
C13 C17 1.508(2) . ?
C14 C18 1.505(2) . ?
P20 O31 1.6452(11) . ?
P20 O21 1.6458(11) . ?
P20 O41 1.6541(11) . ?
O21 C22 1.3863(17) . ?
C22 C23 1.390(2) . ?
C22 C27 1.391(2) . ?
C23 C24 1.395(2) . ?
C24 C25 1.387(2) . ?
C25 C26 1.387(3) . ?
C26 C27 1.391(2) . ?
O31 C32 1.3846(18) . ?
C32 C33 1.390(2) . ?
C32 C37 1.394(2) . ?
C33 C34 1.398(3) . ?
C34 C35 1.384(3) . ?
C35 C36 1.380(3) . ?
C36 C37 1.394(2) . ?
O41 C42 1.3974(17) . ?
C42 C43 1.386(2) . ?
C42 C47 1.391(2) . ?
C43 C44 1.394(2) . ?
C44 C45 1.388(2) . ?
C45 C46 1.386(2) . ?
C46 C47 1.392(2) . ?
C51 C52 1.523(3) . ?
C52 C53 1.515(3) . ?
C53 C53 1.525(4) 2_765 ?

loop_
_geom_torsion_atom_site_label_1
_geom_torsion_atom_site_label_2
_geom_torsion_atom_site_label_3
_geom_torsion_atom_site_label_4
_geom_torsion
_geom_torsion_site_symmetry_1
_geom_torsion_site_symmetry_2
_geom_torsion_site_symmetry_3
_geom_torsion_site_symmetry_4
_geom_torsion_publ_flag
N5 Fe1 N1 C14 151.08(11) . . . . ?
N12 Fe1 N1 C14 -0.66(11) . . . . ?
N8 Fe1 N1 C14 76.85(16) . . . . ?
P20 Fe1 N1 C14 -106.00(10) . . . . ?
N5 Fe1 N1 C2 -28.93(13) . . . . ?
N12 Fe1 N1 C2 179.33(13) . . . . ?
N8 Fe1 N1 C2 -103.16(15) . . . . ?
P20 Fe1 N1 C2 73.99(12) . . . . ?
C14 N1 C2 C3 171.92(13) . . . . ?
Fe1 N1 C2 C3 -8.07(19) . . . . ?
N1 C2 C3 C4 59.89(18) . . . . ?
C2 C3 C4 N5 -61.60(18) . . . . ?
C3 C4 N5 C6 -171.08(14) . . . . ?
C3 C4 N5 Fe1 11.2(2) . . . . ?
N12 Fe1 N5 C6 -75.39(16) . . . . ?
N1 Fe1 N5 C6 -150.54(11) . . . . ?
N8 Fe1 N5 C6 2.34(11) . . . . ?
P20 Fe1 N5 C6 106.85(11) . . . . ?
N12 Fe1 N5 C4 102.38(16) . . . . ?
N1 Fe1 N5 C4 27.23(13) . . . . ?
N8 Fe1 N5 C4 -179.89(13) . . . . ?
P20 Fe1 N5 C4 -75.38(13) . . . . ?
C4 N5 C6 C7 -179.81(13) . . . . ?
Fe1 N5 C6 C7 -1.84(17) . . . . ?
C4 N5 C6 C15 1.3(2) . . . . ?
Fe1 N5 C6 C15 179.27(12) . . . . ?
N5 C6 C7 N8 -0.2(2) . . . . ?
C15 C6 C7 N8 178.69(15) . . . . ?
N5 C6 C7 C16 -179.86(15) . . . . ?
C15 C6 C7 C16 -1.0(3) . . . . ?
C6 C7 N8 C9 -178.54(13) . . . . ?
C16 C7 N8 C9 1.1(2) . . . . ?
C6 C7 N8 Fe1 2.13(17) . . . . ?
C16 C7 N8 Fe1 -178.20(13) . . . . ?
N5 Fe1 N8 C7 -2.45(11) . . . . ?
N12 Fe1 N8 C7 149.32(11) . . . . ?
N1 Fe1 N8 C7 74.64(16) . . . . ?
P20 Fe1 N8 C7 -102.46(11) . . . . ?
N5 Fe1 N8 C9 178.28(13) . . . . ?
N12 Fe1 N8 C9 -29.94(12) . . . . ?
N1 Fe1 N8 C9 -104.63(15) . . . . ?
P20 Fe1 N8 C9 78.28(12) . . . . ?
C7 N8 C9 C10 173.71(13) . . . . ?
Fe1 N8 C9 C10 -7.04(19) . . . . ?
N8 C9 C10 C11 59.79(17) . . . . ?
C9 C10 C11 N12 -61.64(17) . . . . ?
C10 C11 N12 C13 -169.95(13) . . . . ?
C10 C11 N12 Fe1 10.34(19) . . . . ?
N5 Fe1 N12 C13 -76.94(16) . . . . ?
N1 Fe1 N12 C13 1.15(11) . . . . ?
N8 Fe1 N12 C13 -151.68(11) . . . . ?
P20 Fe1 N12 C13 100.77(11) . . . . ?
N5 Fe1 N12 C11 102.78(15) . . . . ?
N1 Fe1 N12 C11 -179.14(13) . . . . ?
N8 Fe1 N12 C11 28.03(13) . . . . ?
P20 Fe1 N12 C11 -79.52(12) . . . . ?
C11 N12 C13 C14 178.86(13) . . . . ?
Fe1 N12 C13 C14 -1.40(17) . . . . ?
C11 N12 C13 C17 0.3(2) . . . . ?
Fe1 N12 C13 C17 -179.95(12) . . . . ?
C2 N1 C14 C13 -179.90(13) . . . . ?
Fe1 N1 C14 C13 0.10(17) . . . . ?
C2 N1 C14 C18 -3.0(2) . . . . ?
Fe1 N1 C14 C18 177.00(12) . . . . ?
N12 C13 C14 N1 0.83(19) . . . . ?
C17 C13 C14 N1 179.34(15) . . . . ?
N12 C13 C14 C18 -176.02(14) . . . . ?
C17 C13 C14 C18 2.5(2) . . . . ?
N5 Fe1 P20 O31 -14.23(6) . . . . ?
N12 Fe1 P20 O31 166.91(6) . . . . ?
N1 Fe1 P20 O31 -109.34(6) . . . . ?
N8 Fe1 P20 O31 69.28(6) . . . . ?
N5 Fe1 P20 O21 95.99(6) . . . . ?
N12 Fe1 P20 O21 -82.88(6) . . . . ?
N1 Fe1 P20 O21 0.88(6) . . . . ?
N8 Fe1 P20 O21 179.50(6) . . . . ?
N5 Fe1 P20 O41 -138.93(6) . . . . ?
N12 Fe1 P20 O41 42.21(6) . . . . ?
N1 Fe1 P20 O41 125.97(6) . . . . ?
N8 Fe1 P20 O41 -55.42(6) . . . . ?
O31 P20 O21 C22 174.58(11) . . . . ?
O41 P20 O21 C22 -84.75(11) . . . . ?
Fe1 P20 O21 C22 49.76(12) . . . . ?
P20 O21 C22 C23 29.90(19) . . . . ?
P20 O21 C22 C27 -152.33(11) . . . . ?
O21 C22 C23 C24 177.78(13) . . . . ?
C27 C22 C23 C24 0.1(2) . . . . ?
C22 C23 C24 C25 -0.9(2) . . . . ?
C23 C24 C25 C26 0.7(3) . . . . ?
C24 C25 C26 C27 0.3(3) . . . . ?
O21 C22 C27 C26 -176.95(14) . . . . ?
C23 C22 C27 C26 0.9(2) . . . . ?
C25 C26 C27 C22 -1.1(3) . . . . ?
O21 P20 O31 C32 -176.23(11) . . . . ?
O41 P20 O31 C32 84.38(11) . . . . ?
Fe1 P20 O31 C32 -49.62(12) . . . . ?
P20 O31 C32 C33 143.07(12) . . . . ?
P20 O31 C32 C37 -40.18(18) . . . . ?
O31 C32 C33 C34 177.59(15) . . . . ?
C37 C32 C33 C34 0.8(2) . . . . ?
C32 C33 C34 C35 0.2(3) . . . . ?
C33 C34 C35 C36 -0.7(3) . . . . ?
C34 C35 C36 C37 0.2(3) . . . . ?
O31 C32 C37 C36 -177.92(14) . . . . ?
C33 C32 C37 C36 -1.3(2) . . . . ?
C35 C36 C37 C32 0.8(3) . . . . ?
O31 P20 O41 C42 49.64(12) . . . . ?
O21 P20 O41 C42 -42.51(12) . . . . ?
Fe1 P20 O41 C42 -177.36(9) . . . . ?
P20 O41 C42 C43 -79.24(16) . . . . ?
P20 O41 C42 C47 105.15(14) . . . . ?
C47 C42 C43 C44 0.6(2) . . . . ?
O41 C42 C43 C44 -174.96(14) . . . . ?
C42 C43 C44 C45 -0.3(3) . . . . ?
C43 C44 C45 C46 -0.2(3) . . . . ?
C44 C45 C46 C47 0.3(2) . . . . ?
C43 C42 C47 C46 -0.4(2) . . . . ?
O41 C42 C47 C46 175.22(13) . . . . ?
C45 C46 C47 C42 -0.1(2) . . . . ?
C51 C52 C53 C53 -177.9(2) . . . 2_765 ?
